data_2244129
loop_
_publ_author_name
'Mahmudov, Ibadulla'
'Atio\(glu, Zeliha'
'Akkurt, Mehmet'
'Abdullayev, Yusif'
'Sujayev, Afsun'
'Bhattarai, Ajaya'

_publ_section_title
;
 Crystal structure and Hirshfeld surface analysis of
 2-(4-amino-6-phenyl-1,2,5,6-tetrahydro-1,3,5-triazin-2-ylidene)malononitrile
 dimethylformamide hemisolvate
;
_journal_coeditor_code ZL5032
_journal_issue 8
_journal_name_full 'Acta Crystallographica Section E'
_journal_page_first
;
;
_journal_paper_doi 10.1107/S2056989022006910
_journal_volume 78
_journal_year 2022
_chemical_formula_iupac '2C12 H10 N6, C3 H7 N O'
_chemical_formula_moiety '2(C12 H10 N6), C3 H7 N O'
_chemical_formula_sum 'C27 H27 N13 O'
_chemical_formula_weight 549.61
_chemical_name_common
;
2-(4-Amino-6-phenyl-1,2,5,6-tetrahydro-1,3,5-triazin-2-ylidene)malononitrile
dimethylformamide hemisolvate
;
_chemical_name_systematic
;
2-(4-Amino-6-phenyl-1,2,5,6-tetrahydro-1,3,5-triazin-2-ylidene)propanedinitrile
dimethylformamide hemisolvate
;
_space_group_crystal_system monoclinic
_space_group_IT_number 14
_space_group_name_Hall '-P 2ybc'
_space_group_name_H-M_alt 'P 1 21/c 1'
_atom_sites_solution_hydrogens mixed
_atom_sites_solution_primary dual
_audit_creation_method SHELXL-2018/3
_cell_angle_alpha 90
_cell_angle_beta 98.024(2)
_cell_angle_gamma 90
_cell_formula_units_Z 4
_cell_length_a 8.9102(4)
_cell_length_b 13.5595(7)
_cell_length_c 22.0520(12)
_cell_measurement_reflns_used 7300
_cell_measurement_temperature 150(2)
_cell_measurement_theta_max 26.37
_cell_measurement_theta_min 2.40
_cell_volume 2638.2(2)
_computing_cell_refinement
;
SAINT (Bruker, 2018)
;
_computing_data_collection
;
<i>APEX3</i> (Bruker, 2018)
;
_computing_data_reduction
;
SAINT (Bruker, 2018)
;
_computing_molecular_graphics
;
ORTEP-3 for Windows (Farrugia, 2012)
;
_computing_publication_material
;
PLATON (Spek, 2020)
;
_computing_structure_refinement
;
SHELXL2018 (Sheldrick, 2015b)
;
_computing_structure_solution
;
SHELXT (Sheldrick, 2015a)
;
_diffrn_ambient_temperature 150(2)
_diffrn_measured_fraction_theta_full 0.995
_diffrn_measured_fraction_theta_max 0.995
_diffrn_measurement_device_type 'Bruker D8 Quest PHOTON 100 detector'
_diffrn_measurement_method '\f and \w scans'
_diffrn_radiation_type MoK\a
_diffrn_radiation_wavelength 0.71073
_diffrn_reflns_av_R_equivalents 0.0446
_diffrn_reflns_av_unetI/netI 0.0393
_diffrn_reflns_limit_h_max 11
_diffrn_reflns_limit_h_min -11
_diffrn_reflns_limit_k_max 15
_diffrn_reflns_limit_k_min -16
_diffrn_reflns_limit_l_max 27
_diffrn_reflns_limit_l_min -27
_diffrn_reflns_number 19167
_diffrn_reflns_theta_full 25.242
_diffrn_reflns_theta_max 26.386
_diffrn_reflns_theta_min 2.395
_diffrn_standards_decay_% 0
_diffrn_standards_interval_count 0
_diffrn_standards_interval_time 0
_diffrn_standards_number 0
_exptl_absorpt_coefficient_mu 0.093
_exptl_absorpt_correction_T_max 0.965
_exptl_absorpt_correction_T_min 0.960
_exptl_absorpt_correction_type multi-scan
_exptl_absorpt_process_details
;
(SADABS; Bruker, 2018)
;
_exptl_crystal_colour colourless
_exptl_crystal_density_diffrn 1.384
_exptl_crystal_description block
_exptl_crystal_F_000 1152
_exptl_crystal_size_max 0.300
_exptl_crystal_size_mid 0.260
_exptl_crystal_size_min 0.260
_refine_diff_density_max 0.243
_refine_diff_density_min -0.233
_refine_ls_extinction_method none
_refine_ls_goodness_of_fit_ref 1.021
_refine_ls_hydrogen_treatment constr
_refine_ls_matrix_type full
_refine_ls_number_parameters 422
_refine_ls_number_reflns 5368
_refine_ls_number_restraints 219
_refine_ls_restrained_S_all 1.002
_refine_ls_R_factor_all 0.0639
_refine_ls_R_factor_gt 0.0453
_refine_ls_shift/su_max 0.000
_refine_ls_shift/su_mean 0.000
_refine_ls_structure_factor_coef Fsqd
_refine_ls_weighting_details 'w=1/[\s^2^(Fo^2^)+(0.0406P)^2^+1.7380P] where P=(Fo^2^+2Fc^2^)/3'
_refine_ls_weighting_scheme calc
_refine_ls_wR_factor_gt 0.1015
_refine_ls_wR_factor_ref 0.1107
_reflns_number_gt 4215
_reflns_number_total 5368
_reflns_threshold_expression 'I > 2\s(I)'
_cod_data_source_file zl5032sup1.cif
_cod_data_source_block I
_cod_original_sg_symbol_H-M 'P 21/c'
_cod_database_code 2244129
_shelx_space_group_comment
;
The symmetry employed for this shelxl refinement is uniquely defined
by the following loop, which should always be used as a source of
symmetry information in preference to the above space-group names.
They are only intended as comments.
;
_shelx_estimated_absorpt_t_min 0.973
_shelx_estimated_absorpt_t_max 0.976

loop_
_space_group_symop_operation_xyz
'x, y, z'
'-x, y+1/2, -z+1/2'
'-x, -y, -z'
'x, -y-1/2, z-1/2'

loop_
_atom_site_type_symbol
_atom_site_label
_atom_site_fract_x
_atom_site_fract_y
_atom_site_fract_z
_atom_site_U_iso_or_equiv
_atom_site_adp_type
_atom_site_calc_flag
_atom_site_occupancy
_atom_site_disorder_assembly
_atom_site_disorder_group
O O1 0.30549(14) 0.59988(10) 0.36140(6) 0.0299(3) Uani d 1 . .
N N1 0.52574(16) 0.42828(11) 0.43293(7) 0.0221(3) Uani d 1 . .
H H1N 0.431602 0.454984 0.432599 0.027 Uiso d 1 . .
N N2 0.78571(15) 0.45380(10) 0.42654(6) 0.0171(3) Uani d 1 . .
N N3 0.69117(16) 0.29369(11) 0.44016(7) 0.0215(3) Uani d 1 . .
H H3N 0.703754 0.227992 0.443812 0.026 Uiso d 1 . .
N N4 0.61899(16) 0.58380(11) 0.42444(7) 0.0227(3) Uani d 1 . .
H H4A 0.524426 0.608445 0.416945 0.027 Uiso d 1 . .
H H4B 0.696850 0.625464 0.422575 0.027 Uiso d 1 . .
N N5 1.19175(17) 0.42192(12) 0.43645(8) 0.0280(4) Uani d 1 . .
N N6 0.99550(18) 0.12911(12) 0.42191(8) 0.0302(4) Uani d 1 . .
N N7 0.11862(16) 0.77458(11) 0.41760(7) 0.0206(3) Uani d 1 . .
H H7N 0.210064 0.747167 0.414922 0.025 Uiso d 1 . .
N N8 -0.14262(15) 0.74913(10) 0.42123(6) 0.0176(3) Uani d 1 . .
N N9 -0.03848(16) 0.90970(10) 0.42920(7) 0.0197(3) Uani d 1 . .
H H9N -0.052583 0.976797 0.430802 0.024 Uiso d 1 . .
N N10 0.01996(17) 0.61859(11) 0.41453(7) 0.0228(3) Uani d 1 . .
H H10A 0.110823 0.595869 0.407432 0.027 Uiso d 1 . .
H H10B -0.055088 0.577908 0.422065 0.027 Uiso d 1 . .
N N11 -0.53959(18) 0.78121(12) 0.43275(8) 0.0307(4) Uani d 1 . .
N N12 -0.33307(19) 1.07238(11) 0.45473(8) 0.0298(4) Uani d 1 . .
N N13 0.27178(17) 0.59511(12) 0.25719(7) 0.0265(3) Uani d 1 . .
C C1 0.53378(19) 0.32208(13) 0.42361(8) 0.0224(4) Uani d 1 . .
H H1A 0.471224 0.288129 0.451612 0.027 Uiso calc 1 A 1
C C2 0.64407(18) 0.48767(12) 0.42791(7) 0.0177(3) Uani d 1 . .
C C3 0.80600(18) 0.35521(12) 0.43296(7) 0.0168(3) Uani d 1 . .
C C4 0.475(3) 0.293(2) 0.3576(4) 0.0241(10) Uani d 0.67(3) B 1
C C5 0.5563(13) 0.3177(10) 0.3101(4) 0.0246(14) Uani d 0.67(3) B 1
H H5 0.650282 0.351418 0.318958 0.030 Uiso calc 0.67(3) B 1
C C6 0.5012(13) 0.2932(9) 0.2499(4) 0.0305(15) Uani d 0.67(3) B 1
H H6 0.557368 0.310779 0.217927 0.037 Uiso calc 0.67(3) B 1
C C7 0.3649(13) 0.2433(8) 0.2360(5) 0.0336(18) Uani d 0.67(3) B 1
H H7 0.327883 0.226416 0.194827 0.040 Uiso calc 0.67(3) B 1
C C8 0.2835(11) 0.2183(9) 0.2827(6) 0.0387(19) Uani d 0.67(3) B 1
H H8 0.189913 0.184280 0.273567 0.046 Uiso calc 0.67(3) B 1
C C9 0.3386(15) 0.2431(11) 0.3432(5) 0.0328(18) Uani d 0.67(3) B 1
H H9 0.281954 0.225472 0.375038 0.039 Uiso calc 0.67(3) B 1
C C4A 0.463(6) 0.290(5) 0.3608(8) 0.0241(10) Uani d 0.33(3) B 2
C C5A 0.525(3) 0.317(2) 0.3093(10) 0.034(4) Uani d 0.33(3) B 2
H H5A 0.611348 0.358019 0.313107 0.041 Uiso calc 0.33(3) B 2
C C6A 0.461(3) 0.2832(19) 0.2514(9) 0.037(3) Uani d 0.33(3) B 2
H H6A 0.504516 0.299588 0.215823 0.045 Uiso calc 0.33(3) B 2
C C7A 0.333(3) 0.2263(16) 0.2477(10) 0.037(3) Uani d 0.33(3) B 2
H H7A 0.286987 0.203583 0.208748 0.044 Uiso calc 0.33(3) B 2
C C8A 0.269(2) 0.2011(17) 0.2988(11) 0.039(3) Uani d 0.33(3) B 2
H H8A 0.179205 0.162676 0.294487 0.047 Uiso calc 0.33(3) B 2
C C9A 0.335(3) 0.231(2) 0.3568(10) 0.031(3) Uani d 0.33(3) B 2
H H9A 0.293473 0.212108 0.392413 0.037 Uiso calc 0.33(3) B 2
C C10 0.95264(19) 0.31541(12) 0.43229(8) 0.0183(3) Uani d 1 . .
C C11 1.08173(19) 0.37632(12) 0.43463(8) 0.0190(4) Uani d 1 . .
C C12 0.97619(19) 0.21242(13) 0.42722(8) 0.0201(4) Uani d 1 . .
C C13 0.10164(19) 0.88025(13) 0.40755(8) 0.0196(4) Uani d 1 . .
H H13A 0.187900 0.914501 0.432945 0.023 Uiso calc 1 . .
C C14 -0.00174(18) 0.71515(12) 0.41738(7) 0.0178(3) Uani d 1 . .
C C15 -0.15596(18) 0.84747(12) 0.42933(7) 0.0168(3) Uani d 1 . .
C C16 0.1034(2) 0.90787(13) 0.34077(8) 0.0219(4) Uani d 1 . .
C C17 -0.0200(2) 0.88610(15) 0.29677(8) 0.0292(4) Uani d 1 . .
H H17A -0.106544 0.854486 0.308568 0.035 Uiso calc 1 . .
C C18 -0.0172(3) 0.91034(16) 0.23572(9) 0.0357(5) Uani d 1 . .
H H18A -0.101889 0.895731 0.205920 0.043 Uiso calc 1 . .
C C19 0.1086(3) 0.95557(16) 0.21852(10) 0.0398(5) Uani d 1 . .
H H19A 0.110939 0.971849 0.176760 0.048 Uiso calc 1 . .
C C20 0.2309(3) 0.97723(17) 0.26174(11) 0.0424(6) Uani d 1 . .
H H20A 0.317372 1.008472 0.249608 0.051 Uiso calc 1 . .
C C21 0.2291(2) 0.95370(15) 0.32333(10) 0.0337(5) Uani d 1 . .
H H21A 0.313711 0.969113 0.352997 0.040 Uiso calc 1 . .
C C22 -0.29893(19) 0.88657(12) 0.43818(8) 0.0193(3) Uani d 1 . .
C C23 -0.42860(19) 0.82637(13) 0.43560(8) 0.0203(4) Uani d 1 . .
C C24 -0.31897(19) 0.98876(13) 0.44757(8) 0.0208(4) Uani d 1 . .
C C25 0.3387(2) 0.56969(14) 0.31214(9) 0.0270(4) Uani d 1 . .
H H25A 0.419969 0.523933 0.313982 0.032 Uiso calc 1 . .
C C26 0.1468(3) 0.66418(18) 0.24990(11) 0.0448(6) Uani d 1 . .
H H26A 0.109491 0.673180 0.289282 0.067 Uiso calc 0.66(3) . .
H H26B 0.064973 0.638462 0.219737 0.067 Uiso calc 0.66(3) . .
H H26C 0.181335 0.727686 0.235740 0.067 Uiso calc 0.66(3) . .
H H26D 0.127708 0.686372 0.207224 0.067 Uiso calc 0.34(3) . .
H H26E 0.172226 0.721090 0.276769 0.067 Uiso calc 0.34(3) . .
H H26F 0.055864 0.631866 0.260765 0.067 Uiso calc 0.34(3) . .
C C27 0.3222(3) 0.55731(17) 0.20144(9) 0.0368(5) Uani d 1 . .
H H27A 0.397900 0.505441 0.212058 0.055 Uiso calc 1 . .
H H27B 0.367225 0.611049 0.180343 0.055 Uiso calc 1 . .
H H27C 0.235333 0.530070 0.174488 0.055 Uiso calc 1 . .

loop_
_atom_site_aniso_label
_atom_site_aniso_U_11
_atom_site_aniso_U_22
_atom_site_aniso_U_33
_atom_site_aniso_U_12
_atom_site_aniso_U_13
_atom_site_aniso_U_23
O1 0.0223(7) 0.0420(8) 0.0255(7) 0.0013(6) 0.0040(5) -0.0020(6)
N1 0.0142(7) 0.0216(8) 0.0311(8) 0.0016(6) 0.0051(6) -0.0015(6)
N2 0.0144(7) 0.0186(7) 0.0183(7) 0.0008(5) 0.0026(5) -0.0012(6)
N3 0.0167(7) 0.0166(7) 0.0310(8) 0.0005(6) 0.0027(6) 0.0037(6)
N4 0.0155(7) 0.0195(7) 0.0326(8) 0.0013(6) 0.0015(6) -0.0006(6)
N5 0.0183(8) 0.0261(8) 0.0397(9) 0.0009(7) 0.0046(7) 0.0008(7)
N6 0.0291(9) 0.0205(9) 0.0409(10) 0.0016(7) 0.0050(7) -0.0011(7)
N7 0.0137(7) 0.0211(7) 0.0272(8) 0.0027(6) 0.0040(6) 0.0033(6)
N8 0.0161(7) 0.0178(7) 0.0191(7) 0.0008(6) 0.0032(5) 0.0003(6)
N9 0.0195(7) 0.0162(7) 0.0243(7) -0.0003(6) 0.0059(6) -0.0001(6)
N10 0.0190(7) 0.0184(7) 0.0324(8) 0.0025(6) 0.0092(6) 0.0001(6)
N11 0.0206(8) 0.0250(8) 0.0471(10) 0.0012(7) 0.0075(7) -0.0042(7)
N12 0.0307(9) 0.0217(9) 0.0385(10) 0.0011(7) 0.0105(7) -0.0035(7)
N13 0.0242(8) 0.0297(9) 0.0254(8) 0.0020(7) 0.0027(6) -0.0001(7)
C1 0.0166(8) 0.0200(9) 0.0311(10) -0.0011(7) 0.0052(7) 0.0029(7)
C2 0.0170(8) 0.0205(9) 0.0154(8) -0.0008(7) 0.0014(6) -0.0014(6)
C3 0.0167(8) 0.0201(8) 0.0133(8) -0.0017(6) 0.0010(6) 0.0000(6)
C4 0.018(4) 0.019(2) 0.0351(13) 0.003(2) -0.0004(14) -0.0016(19)
C5 0.019(3) 0.029(2) 0.024(2) -0.001(3) -0.0033(18) -0.0002(17)
C6 0.026(4) 0.029(3) 0.034(2) 0.001(2) -0.004(2) -0.0017(17)
C7 0.026(4) 0.035(3) 0.036(3) 0.001(3) -0.008(3) -0.010(2)
C8 0.021(3) 0.043(4) 0.051(5) -0.006(2) 0.000(3) -0.011(3)
C9 0.023(2) 0.033(4) 0.043(3) -0.002(2) 0.007(3) -0.005(3)
C4A 0.018(4) 0.019(2) 0.0351(13) 0.003(2) -0.0004(14) -0.0016(19)
C5A 0.020(7) 0.030(5) 0.049(6) -0.006(5) -0.009(4) -0.004(4)
C6A 0.036(8) 0.038(6) 0.035(5) 0.001(6) -0.008(5) -0.003(4)
C7A 0.024(7) 0.036(6) 0.048(7) -0.005(5) -0.006(5) -0.009(5)
C8A 0.026(5) 0.040(7) 0.049(7) 0.000(4) -0.003(5) -0.012(5)
C9A 0.018(4) 0.027(6) 0.047(6) -0.003(4) 0.004(5) -0.009(6)
C10 0.0177(8) 0.0184(8) 0.0187(8) 0.0006(7) 0.0027(6) -0.0004(6)
C11 0.0181(8) 0.0194(8) 0.0195(8) 0.0054(7) 0.0033(6) 0.0011(7)
C12 0.0165(8) 0.0234(10) 0.0202(9) -0.0009(7) 0.0023(7) 0.0013(7)
C13 0.0156(8) 0.0214(9) 0.0217(9) -0.0006(7) 0.0027(6) 0.0014(7)
C14 0.0173(8) 0.0207(8) 0.0152(8) -0.0002(7) 0.0021(6) 0.0012(6)
C15 0.0178(8) 0.0195(8) 0.0129(8) -0.0003(7) 0.0013(6) 0.0009(6)
C16 0.0244(9) 0.0184(9) 0.0239(9) 0.0042(7) 0.0074(7) 0.0014(7)
C17 0.0332(10) 0.0291(10) 0.0250(9) 0.0021(8) 0.0030(8) 0.0006(8)
C18 0.0478(13) 0.0362(11) 0.0226(10) 0.0112(10) 0.0028(9) 0.0014(8)
C19 0.0616(15) 0.0346(12) 0.0266(11) 0.0144(11) 0.0181(10) 0.0070(9)
C20 0.0482(14) 0.0404(13) 0.0447(13) 0.0000(11) 0.0280(11) 0.0081(10)
C21 0.0309(11) 0.0362(11) 0.0365(11) -0.0016(9) 0.0129(9) 0.0037(9)
C22 0.0190(8) 0.0176(8) 0.0216(8) 0.0007(7) 0.0040(7) -0.0006(7)
C23 0.0191(9) 0.0189(9) 0.0234(9) 0.0046(7) 0.0043(7) -0.0006(7)
C24 0.0175(8) 0.0252(10) 0.0202(9) 0.0003(7) 0.0048(7) 0.0013(7)
C25 0.0223(9) 0.0297(10) 0.0285(10) 0.0023(8) 0.0024(8) -0.0002(8)
C26 0.0381(12) 0.0516(14) 0.0442(13) 0.0162(11) 0.0035(10) 0.0100(11)
C27 0.0419(12) 0.0415(12) 0.0273(10) -0.0010(10) 0.0062(9) -0.0051(9)

loop_
_atom_type_symbol
_atom_type_description
_atom_type_scat_dispersion_real
_atom_type_scat_dispersion_imag
_atom_type_scat_source
C C 0.0033 0.0016 'International Tables Vol C Tables 4.2.6.8 and 6.1.1.4'
H H 0.0000 0.0000 'International Tables Vol C Tables 4.2.6.8 and 6.1.1.4'
N N 0.0061 0.0033 'International Tables Vol C Tables 4.2.6.8 and 6.1.1.4'
O O 0.0106 0.0060 'International Tables Vol C Tables 4.2.6.8 and 6.1.1.4'

loop_
_geom_angle_atom_site_label_1
_geom_angle_atom_site_label_2
_geom_angle_atom_site_label_3
_geom_angle_site_symmetry_1
_geom_angle_site_symmetry_3
_geom_angle
_geom_angle_publ_flag
C2 N1 C1 . . 121.73(14) ?
C2 N1 H1N . . 119.5 ?
C1 N1 H1N . . 117.0 ?
C2 N2 C3 . . 116.49(14) ?
C3 N3 C1 . . 121.98(14) ?
C3 N3 H3N . . 122.4 ?
C1 N3 H3N . . 112.9 ?
C2 N4 H4A . . 121.5 ?
C2 N4 H4B . . 119.7 ?
H4A N4 H4B . . 117.8 ?
C14 N7 C13 . . 121.69(14) ?
C14 N7 H7N . . 118.7 ?
C13 N7 H7N . . 118.0 ?
C14 N8 C15 . . 116.36(14) ?
C15 N9 C13 . . 122.20(14) ?
C15 N9 H9N . . 120.7 ?
C13 N9 H9N . . 114.4 ?
C14 N10 H10A . . 119.1 ?
C14 N10 H10B . . 118.6 ?
H10A N10 H10B . . 122.1 ?
C25 N13 C26 . . 120.88(17) ?
C25 N13 C27 . . 121.94(17) ?
C26 N13 C27 . . 117.16(17) ?
N3 C1 N1 . . 106.94(14) ?
N3 C1 C4A . . 115(3) ?
N1 C1 C4A . . 113(3) ?
N3 C1 C4 . . 111.2(12) ?
N1 C1 C4 . . 111.7(14) ?
N3 C1 H1A . . 109.0 ?
N1 C1 H1A . . 109.0 ?
C4 C1 H1A . . 109.0 ?
N4 C2 N1 . . 117.85(15) ?
N4 C2 N2 . . 119.06(15) ?
N1 C2 N2 . . 123.09(15) ?
N3 C3 N2 . . 122.10(15) ?
N3 C3 C10 . . 118.86(15) ?
N2 C3 C10 . . 119.04(15) ?
C9 C4 C5 . . 118.3(6) ?
C9 C4 C1 . . 120.9(8) ?
C5 C4 C1 . . 120.8(7) ?
C6 C5 C4 . . 120.7(6) ?
C6 C5 H5 . . 119.7 ?
C4 C5 H5 . . 119.7 ?
C7 C6 C5 . . 120.6(7) ?
C7 C6 H6 . . 119.7 ?
C5 C6 H6 . . 119.7 ?
C8 C7 C6 . . 119.4(6) ?
C8 C7 H7 . . 120.3 ?
C6 C7 H7 . . 120.3 ?
C7 C8 C9 . . 120.1(6) ?
C7 C8 H8 . . 119.9 ?
C9 C8 H8 . . 119.9 ?
C4 C9 C8 . . 120.9(7) ?
C4 C9 H9 . . 119.5 ?
C8 C9 H9 . . 119.5 ?
C5A C4A C9A . . 121.3(12) ?
C5A C4A C1 . . 121.1(17) ?
C9A C4A C1 . . 117.6(16) ?
C4A C5A C6A . . 120.6(14) ?
C4A C5A H5A . . 119.7 ?
C6A C5A H5A . . 119.7 ?
C7A C6A C5A . . 117.8(13) ?
C7A C6A H6A . . 121.1 ?
C5A C6A H6A . . 121.1 ?
C6A C7A C8A . . 121.8(13) ?
C6A C7A H7A . . 119.1 ?
C8A C7A H7A . . 119.1 ?
C7A C8A C9A . . 120.8(13) ?
C7A C8A H8A . . 119.6 ?
C9A C8A H8A . . 119.6 ?
C4A C9A C8A . . 117.7(13) ?
C4A C9A H9A . . 121.1 ?
C8A C9A H9A . . 121.1 ?
C11 C10 C3 . . 121.69(15) ?
C11 C10 C12 . . 116.75(15) ?
C3 C10 C12 . . 121.53(15) ?
N5 C11 C10 . . 176.54(18) ?
N6 C12 C10 . . 178.65(19) ?
N9 C13 N7 . . 107.24(13) ?
N9 C13 C16 . . 112.08(14) ?
N7 C13 C16 . . 112.03(14) ?
N9 C13 H13A . . 108.5 ?
N7 C13 H13A . . 108.5 ?
C16 C13 H13A . . 108.5 ?
N10 C14 N7 . . 118.14(15) ?
N10 C14 N8 . . 118.86(15) ?
N7 C14 N8 . . 122.99(15) ?
N9 C15 N8 . . 122.37(15) ?
N9 C15 C22 . . 118.69(15) ?
N8 C15 C22 . . 118.93(15) ?
C21 C16 C17 . . 119.55(17) ?
C21 C16 C13 . . 119.91(17) ?
C17 C16 C13 . . 120.54(16) ?
C18 C17 C16 . . 120.38(19) ?
C18 C17 H17A . . 119.8 ?
C16 C17 H17A . . 119.8 ?
C19 C18 C17 . . 119.9(2) ?
C19 C18 H18A . . 120.1 ?
C17 C18 H18A . . 120.1 ?
C20 C19 C18 . . 120.05(19) ?
C20 C19 H19A . . 120.0 ?
C18 C19 H19A . . 120.0 ?
C19 C20 C21 . . 120.6(2) ?
C19 C20 H20A . . 119.7 ?
C21 C20 H20A . . 119.7 ?
C16 C21 C20 . . 119.5(2) ?
C16 C21 H21A . . 120.2 ?
C20 C21 H21A . . 120.2 ?
C23 C22 C24 . . 116.95(15) ?
C23 C22 C15 . . 121.67(15) ?
C24 C22 C15 . . 121.33(15) ?
N11 C23 C22 . . 176.48(19) ?
N12 C24 C22 . . 178.8(2) ?
O1 C25 N13 . . 126.02(18) ?
O1 C25 H25A . . 117.0 ?
N13 C25 H25A . . 117.0 ?
N13 C26 H26A . . 109.5 ?
N13 C26 H26B . . 109.5 ?
H26A C26 H26B . . 109.5 ?
N13 C26 H26C . . 109.5 ?
H26A C26 H26C . . 109.5 ?
H26B C26 H26C . . 109.5 ?
N13 C26 H26D . . 109.5 ?
H26A C26 H26D . . 141.1 ?
H26B C26 H26D . . 56.3 ?
H26C C26 H26D . . 56.3 ?
N13 C26 H26E . . 109.5 ?
H26A C26 H26E . . 56.3 ?
H26B C26 H26E . . 141.1 ?
H26C C26 H26E . . 56.3 ?
H26D C26 H26E . . 109.5 ?
N13 C26 H26F . . 109.5 ?
H26A C26 H26F . . 56.3 ?
H26B C26 H26F . . 56.3 ?
H26C C26 H26F . . 141.1 ?
H26D C26 H26F . . 109.5 ?
H26E C26 H26F . . 109.5 ?
N13 C27 H27A . . 109.5 ?
N13 C27 H27B . . 109.5 ?
H27A C27 H27B . . 109.5 ?
N13 C27 H27C . . 109.5 ?
H27A C27 H27C . . 109.5 ?
H27B C27 H27C . . 109.5 ?

loop_
_geom_bond_atom_site_label_1
_geom_bond_atom_site_label_2
_geom_bond_site_symmetry_2
_geom_bond_distance
_geom_bond_publ_flag
O1 C25 . 1.235(2) ?
N1 C2 . 1.343(2) ?
N1 C1 . 1.458(2) ?
N1 H1N . 0.9127 ?
N2 C2 . 1.347(2) ?
N2 C3 . 1.354(2) ?
N3 C3 . 1.347(2) ?
N3 C1 . 1.451(2) ?
N3 H3N . 0.9001 ?
N4 C2 . 1.323(2) ?
N4 H4A . 0.9000 ?
N4 H4B . 0.9000 ?
N5 C11 . 1.155(2) ?
N6 C12 . 1.151(2) ?
N7 C14 . 1.341(2) ?
N7 C13 . 1.454(2) ?
N7 H7N . 0.9050 ?
N8 C14 . 1.351(2) ?
N8 C15 . 1.353(2) ?
N9 C15 . 1.345(2) ?
N9 C13 . 1.454(2) ?
N9 H9N . 0.9198 ?
N10 C14 . 1.326(2) ?
N10 H10A . 0.9001 ?
N10 H10B . 0.9000 ?
N11 C23 . 1.157(2) ?
N12 C24 . 1.154(2) ?
N13 C25 . 1.320(2) ?
N13 C26 . 1.447(3) ?
N13 C27 . 1.459(2) ?
C1 C4A . 1.506(12) ?
C1 C4 . 1.527(6) ?
C1 H1A . 1.0000 ?
C3 C10 . 1.416(2) ?
C4 C9 . 1.392(7) ?
C4 C5 . 1.393(7) ?
C5 C6 . 1.391(7) ?
C5 H5 . 0.9500 ?
C6 C7 . 1.386(7) ?
C6 H6 . 0.9500 ?
C7 C8 . 1.381(7) ?
C7 H7 . 0.9500 ?
C8 C9 . 1.398(7) ?
C8 H8 . 0.9500 ?
C9 H9 . 0.9500 ?
C4A C5A . 1.379(13) ?
C4A C9A . 1.381(13) ?
C5A C6A . 1.397(13) ?
C5A H5A . 0.9500 ?
C6A C7A . 1.369(12) ?
C6A H6A . 0.9500 ?
C7A C8A . 1.373(12) ?
C7A H7A . 0.9500 ?
C8A C9A . 1.392(13) ?
C8A H8A . 0.9500 ?
C9A H9A . 0.9500 ?
C10 C11 . 1.411(2) ?
C10 C12 . 1.419(2) ?
C13 C16 . 1.522(2) ?
C13 H13A . 1.0000 ?
C15 C22 . 1.418(2) ?
C16 C21 . 1.381(3) ?
C16 C17 . 1.393(3) ?
C17 C18 . 1.389(3) ?
C17 H17A . 0.9500 ?
C18 C19 . 1.376(3) ?
C18 H18A . 0.9500 ?
C19 C20 . 1.376(3) ?
C19 H19A . 0.9500 ?
C20 C21 . 1.397(3) ?
C20 H20A . 0.9500 ?
C21 H21A . 0.9500 ?
C22 C23 . 1.409(2) ?
C22 C24 . 1.416(2) ?
C25 H25A . 0.9500 ?
C26 H26A . 0.9800 ?
C26 H26B . 0.9800 ?
C26 H26C . 0.9800 ?
C26 H26D . 0.9800 ?
C26 H26E . 0.9800 ?
C26 H26F . 0.9800 ?
C27 H27A . 0.9800 ?
C27 H27B . 0.9800 ?
C27 H27C . 0.9800 ?

loop_
_geom_hbond_atom_site_label_D
_geom_hbond_atom_site_label_H
_geom_hbond_atom_site_label_A
_geom_hbond_site_symmetry_A
_geom_hbond_distance_DH
_geom_hbond_distance_HA
_geom_hbond_distance_DA
_geom_hbond_angle_DHA
_geom_hbond_publ_flag
N1 H1N N5 1_455 0.91 2.20 2.989(2) 144.8 yes
N3 H3N N12 1_645 0.90 2.15 3.029(2) 163.8 yes
N4 H4A O1 . 0.90 2.16 2.9493(19) 146.5 yes
N4 H4A N11 1_655 0.90 2.45 3.044(2) 124.1 yes
N4 H4B N8 1_655 0.90 2.21 3.096(2) 169.3 yes
N7 H7N O1 . 0.90 2.53 3.240(2) 136.0 yes
N7 H7N N11 1_655 0.90 2.26 3.018(2) 141.4 yes
N9 H9N N6 1_465 0.92 2.12 2.997(2) 158.1 yes
N10 H10A O1 . 0.90 2.13 2.9566(19) 152.4 yes
N10 H10A N5 1_455 0.90 2.52 3.079(2) 120.5 yes
N10 H10B N2 1_455 0.90 2.21 3.094(2) 166.4 yes
C1 H1A N11 3_566 1.00 2.71 3.457(3) 132.1 yes
C13 H13A N12 3_576 1.00 2.64 3.484(2) 142.7 yes
C27 H27B Cg2 2_655 0.98 2.85 3.664(7) 141 yes
C27 H27B Cg3 2_655 0.98 2.88 3.707(14) 143 no
C26 H26E Cg5 1_555 0.98 2.92 3.714(3) 139 yes

loop_
_geom_torsion_atom_site_label_1
_geom_torsion_atom_site_label_2
_geom_torsion_atom_site_label_3
_geom_torsion_atom_site_label_4
_geom_torsion_site_symmetry_1
_geom_torsion_site_symmetry_2
_geom_torsion_site_symmetry_3
_geom_torsion_site_symmetry_4
_geom_torsion
_geom_torsion_publ_flag
C3 N3 C1 N1 . . . . -30.9(2) ?
C3 N3 C1 C4A . . . . 96(2) ?
C3 N3 C1 C4 . . . . 91.4(10) ?
C2 N1 C1 N3 . . . . 28.4(2) ?
C2 N1 C1 C4A . . . . -99.2(16) ?
C2 N1 C1 C4 . . . . -93.5(8) ?
C1 N1 C2 N4 . . . . 166.32(16) ?
C1 N1 C2 N2 . . . . -14.0(3) ?
C3 N2 C2 N4 . . . . 177.19(15) ?
C3 N2 C2 N1 . . . . -2.5(2) ?
C1 N3 C3 N2 . . . . 18.8(2) ?
C1 N3 C3 C10 . . . . -161.37(16) ?
C2 N2 C3 N3 . . . . 0.2(2) ?
C2 N2 C3 C10 . . . . -179.59(14) ?
N3 C1 C4 C9 . . . . 131(2) ?
N1 C1 C4 C9 . . . . -109(3) ?
N3 C1 C4 C5 . . . . -50(3) ?
N1 C1 C4 C5 . . . . 70(3) ?
C9 C4 C5 C6 . . . . 0(4) ?
C1 C4 C5 C6 . . . . -178.6(19) ?
C4 C5 C6 C7 . . . . 0(2) ?
C5 C6 C7 C8 . . . . 0.3(14) ?
C6 C7 C8 C9 . . . . -0.1(14) ?
C5 C4 C9 C8 . . . . 0(4) ?
C1 C4 C9 C8 . . . . 178.7(19) ?
C7 C8 C9 C4 . . . . 0(2) ?
N3 C1 C4A C5A . . . . -57(7) ?
N1 C1 C4A C5A . . . . 66(6) ?
N3 C1 C4A C9A . . . . 122(5) ?
N1 C1 C4A C9A . . . . -115(5) ?
C9A C4A C5A C6A . . . . -1(8) ?
C1 C4A C5A C6A . . . . 178(4) ?
C4A C5A C6A C7A . . . . 2(5) ?
C5A C6A C7A C8A . . . . -1(3) ?
C6A C7A C8A C9A . . . . -1(3) ?
C5A C4A C9A C8A . . . . -1(8) ?
C1 C4A C9A C8A . . . . -180(4) ?
C7A C8A C9A C4A . . . . 2(5) ?
N3 C3 C10 C11 . . . . -169.86(15) ?
N2 C3 C10 C11 . . . . 9.9(2) ?
N3 C3 C10 C12 . . . . 12.2(2) ?
N2 C3 C10 C12 . . . . -167.99(15) ?
C15 N9 C13 N7 . . . . -28.3(2) ?
C15 N9 C13 C16 . . . . 95.08(18) ?
C14 N7 C13 N9 . . . . 28.7(2) ?
C14 N7 C13 C16 . . . . -94.64(19) ?
C13 N7 C14 N10 . . . . 166.71(15) ?
C13 N7 C14 N8 . . . . -14.7(2) ?
C15 N8 C14 N10 . . . . 174.49(15) ?
C15 N8 C14 N7 . . . . -4.1(2) ?
C13 N9 C15 N8 . . . . 13.6(2) ?
C13 N9 C15 C22 . . . . -166.34(15) ?
C14 N8 C15 N9 . . . . 4.7(2) ?
C14 N8 C15 C22 . . . . -175.44(14) ?
N9 C13 C16 C21 . . . . 132.95(17) ?
N7 C13 C16 C21 . . . . -106.44(19) ?
N9 C13 C16 C17 . . . . -47.9(2) ?
N7 C13 C16 C17 . . . . 72.7(2) ?
C21 C16 C17 C18 . . . . -0.1(3) ?
C13 C16 C17 C18 . . . . -179.21(17) ?
C16 C17 C18 C19 . . . . 0.4(3) ?
C17 C18 C19 C20 . . . . -0.4(3) ?
C18 C19 C20 C21 . . . . 0.0(3) ?
C17 C16 C21 C20 . . . . -0.2(3) ?
C13 C16 C21 C20 . . . . 178.87(18) ?
C19 C20 C21 C16 . . . . 0.3(3) ?
N9 C15 C22 C23 . . . . 176.58(15) ?
N8 C15 C22 C23 . . . . -3.3(2) ?
N9 C15 C22 C24 . . . . -0.8(2) ?
N8 C15 C22 C24 . . . . 179.27(15) ?
C26 N13 C25 O1 . . . . -0.1(3) ?
C27 N13 C25 O1 . . . . 178.26(19) ?

_cod_database_fobs_code 2244129
